data_9009859
loop_
_publ_author_name
'Sacerdoti, M.'
'Passaglia, E.'
'Carnevali, R.'

_publ_section_title
;
 Structural refinements of Na-, K-, and Ca-exchanged gmelinites
 Note: sample 2K
;
_journal_name_full Zeolites
_journal_page_first 276
_journal_page_last 281
_journal_paper_doi 10.1016/0144-2449(94)00024-M
_journal_volume 15
_journal_year 1995
_chemical_compound_source 'Queensland, Australia'
_chemical_formula_sum 'Al1.84 H28 K2.86 O16.72 Si4.16'
_chemical_name_mineral Gmelinite-K
_space_group_IT_number 194
_symmetry_space_group_name_Hall '-P 6c 2c'
_symmetry_space_group_name_H-M 'P 63/m m c'
_cell_angle_alpha 90
_cell_angle_beta 90
_cell_angle_gamma 120
_cell_length_a 13.687
_cell_length_b 13.687
_cell_length_c 10.256
_cell_volume 1663.892
_database_code_amcsd 0015872
_exptl_crystal_density_diffrn 2.292
_cod_original_formula_sum 'K2.86 (Si4.16 Al1.84) O16.72 H28'
_cod_database_code 9009859

loop_
_space_group_symop_operation_xyz
x,y,z
-x,-x+y,1/2+z
x,x-y,1/2-z
-x+y,-x,1/2-z
x-y,x,1/2+z
-y,-x,z
y,x,-z
y,-x+y,-z
-y,x-y,z
x-y,-y,1/2+z
-x+y,y,1/2-z
x,y,1/2-z
-x,-y,1/2+z
x,x-y,z
-x,-x+y,-z
x-y,x,-z
-x+y,-x,z
y,x,1/2+z
-y,-x,1/2-z
-y,x-y,1/2-z
y,-x+y,1/2+z
-x+y,y,z
x-y,-y,-z
-x,-y,-z

loop_
_atom_site_label
_atom_site_fract_x
_atom_site_fract_y
_atom_site_fract_z
_atom_site_occupancy
_atom_site_U_iso_or_equiv
_atom_site_type_symbol
_atom_site_attached_hydrogens
K1 0.33330 0.66670 0.06600 1.00000 0.02810 K 0
K2 0.10130 0.20300 0.07700 0.31000 0.12900 K 0
Si 0.43400 0.09990 0.09880 0.69330 0.01000 Si 0
Al 0.43400 0.09990 0.09880 0.30670 0.01000 Al 0
O1 0.42790 0.21390 0.06530 1.00000 0.02700 O 0
O2 0.87070 0.43540 0.07260 1.00000 0.02100 O 0
O3 0.39490 0.05640 0.25000 1.00000 0.02400 O 0
O4 0.34530 0.00000 0.00000 1.00000 0.02100 O 0
Wat1 0.16200 0.55000 0.25000 0.50000 0.07700 O 2
Wat2 0.17870 0.35700 0.25000 0.34000 0.07100 O 2
Wat4 0.16900 0.08470 0.25000 0.40000 0.08200 O 2
Wat5 0.13710 0.27400 0.17500 0.20000 0.06400 O 2

loop_
_cod_changelog_entry_id
_cod_changelog_entry_author
_cod_changelog_entry_date
_cod_changelog_entry_text
1
;cod-tools version 3.8.0
Id: cif_guess_AMCSD_atom_types 9581 2023-05-17 12:35:41Z saulius
;
2023-05-23T09:19:58+03:00
;Derived atom types and hydrogen counts
from atom names that follow the AMCSD naming convention
(Wat == water, O-H == hydroxyl).
;

loop_
_cod_related_entry_id
_cod_related_entry_database
_cod_related_entry_code
1 AMCSD 0015872

_cell_formula_units_Z 4
